data_1540380
loop_
_publ_author_name
'Xiang, Ji'
'Li, Peng'
'Song, Yongbo'
'Liu, Xia'
'Chong, Hanbao'
'Jin, Shan'
'Pei, Yong'
'Yuan, Xiaoyou'
'Zhu, Manzhou'

_publ_section_title
;
 X-Ray crystal structure, and optical and electrochemical properties of
 the Au15Ag3(SC6H11)14 nanocluster with a core-shell structure.
;
_journal_issue 43
_journal_name_full Nanoscale
_journal_page_first 18278
_journal_page_last 18283
_journal_paper_doi 10.1039/c5nr05131b
_journal_volume 7
_journal_year 2015
_chemical_formula_sum 'C84 H153 Ag3 Au15 O2 S14'
_chemical_formula_weight 4922.00
_chemical_name_systematic
;
 ?
;
_space_group_crystal_system monoclinic
_space_group_IT_number 15
_space_group_name_Hall '-C 2yc'
_space_group_name_H-M_alt 'C 1 2/c 1'
_symmetry_space_group_name_Hall '-C 2yc'
_symmetry_space_group_name_H-M 'C 1 2/c 1'
_atom_sites_solution_hydrogens mixed
_audit_creation_method SHELXL-2013
_cell_angle_alpha 90
_cell_angle_beta 90.4780(10)
_cell_angle_gamma 90
_cell_formula_units_Z 8
_cell_length_a 24.9951(16)
_cell_length_b 18.5586(12)
_cell_length_c 51.826(5)
_cell_measurement_temperature 296(2)
_cell_volume 24040(3)
_computing_structure_refinement 'SHELXL-2013 (Sheldrick, 2013)'
_diffrn_ambient_temperature 296(2)
_diffrn_measured_fraction_theta_full 0.998
_diffrn_measured_fraction_theta_max 0.998
_diffrn_measurement_device_type 'Bruker APEX-II CCD'
_diffrn_radiation_type MoK\a
_diffrn_radiation_wavelength 0.71073
_diffrn_reflns_av_R_equivalents 0.1757
_diffrn_reflns_av_unetI/netI 0.1000
_diffrn_reflns_laue_measured_fraction_full 0.998
_diffrn_reflns_laue_measured_fraction_max 0.998
_diffrn_reflns_limit_h_max 29
_diffrn_reflns_limit_h_min -29
_diffrn_reflns_limit_k_max 22
_diffrn_reflns_limit_k_min -22
_diffrn_reflns_limit_l_max 61
_diffrn_reflns_limit_l_min -61
_diffrn_reflns_number 168980
_diffrn_reflns_point_group_measured_fraction_full 0.998
_diffrn_reflns_point_group_measured_fraction_max 0.998
_diffrn_reflns_theta_full 25.000
_diffrn_reflns_theta_max 25.000
_diffrn_reflns_theta_min 0.786
_exptl_absorpt_coefficient_mu 18.980
_exptl_crystal_colour red
_exptl_crystal_density_diffrn 2.720
_exptl_crystal_description block
_exptl_crystal_F_000 17784
_platon_squeeze_details
;
;
_refine_diff_density_max 7.685
_refine_diff_density_min -5.521
_refine_diff_density_rms 0.526
_refine_ls_extinction_method none
_refine_ls_goodness_of_fit_ref 1.071
_refine_ls_hydrogen_treatment constr
_refine_ls_matrix_type full
_refine_ls_number_parameters 1057
_refine_ls_number_reflns 21138
_refine_ls_number_restraints 1281
_refine_ls_restrained_S_all 1.039
_refine_ls_R_factor_all 0.1948
_refine_ls_R_factor_gt 0.1342
_refine_ls_shift/su_max 0.005
_refine_ls_shift/su_mean 0.000
_refine_ls_structure_factor_coef Fsqd
_refine_ls_weighting_details
;
 w=1/[\s^2^(Fo^2^)+(0.0001P)^2^+14632.7539P]
 where P=(Fo^2^+2Fc^2^)/3
;
_refine_ls_weighting_scheme calc
_refine_ls_wR_factor_gt 0.2506
_refine_ls_wR_factor_ref 0.2715
_reflns_Friedel_coverage 0.000
_reflns_number_gt 14004
_reflns_number_total 21138
_reflns_threshold_expression 'I > 2\s(I)'
_cod_data_source_file c5nr05131b2.cif
_cod_data_source_block a
_cod_depositor_comments 'Adding full bibliography for 1540380.cif.'
_cod_database_code 1540380
_shelx_space_group_comment
;
The symmetry employed for this shelxl refinement is uniquely defined
by the following loop, which should always be used as a source of
symmetry information in preference to the above space-group names.
They are only intended as comments.
;

loop_
_space_group_symop_operation_xyz
'x, y, z'
'-x, y, -z+1/2'
'x+1/2, y+1/2, z'
'-x+1/2, y+1/2, -z+1/2'
'-x, -y, -z'
'x, -y, z-1/2'
'-x+1/2, -y+1/2, -z'
'x+1/2, -y+1/2, z-1/2'

loop_
_atom_site_label
_atom_site_type_symbol
_atom_site_fract_x
_atom_site_fract_y
_atom_site_fract_z
_atom_site_U_iso_or_equiv
_atom_site_adp_type
_atom_site_occupancy
_atom_site_site_symmetry_order
_atom_site_calc_flag
_atom_site_refinement_flags_posn
_atom_site_refinement_flags_adp
Ag1 Ag 0.71244(12) 0.03276(16) 0.86263(5) 0.0269(6) Uani 1 1 d . .
Ag2 Ag 0.77302(11) 0.13428(16) 0.88656(5) 0.0264(6) Uani 1 1 d . .
Ag3 Ag 0.66102(13) 0.1207(2) 0.90051(6) 0.0405(8) Uani 1 1 d . .
Au1 Au 0.63977(9) 0.04577(13) 0.96033(4) 0.0572(6) Uani 1 1 d . .
Au2 Au 0.74731(10) -0.07212(14) 0.95820(4) 0.0662(7) Uani 1 1 d . .
Au3 Au 0.68812(8) -0.02753(11) 0.91121(4) 0.0492(5) Uani 1 1 d . .
Au4 Au 0.58359(7) -0.00081(11) 0.87755(3) 0.0420(4) Uani 1 1 d . .
Au5 Au 0.79211(8) -0.00799(11) 0.89944(4) 0.0496(5) Uani 1 1 d . .
Au6 Au 0.74413(9) 0.07386(12) 0.93573(4) 0.0536(5) Uani 1 1 d . .
Au7 Au 0.72355(7) 0.24536(11) 0.93538(3) 0.0436(4) Uani 1 1 d . .
Au8 Au 0.69539(7) 0.24446(10) 0.87197(3) 0.0375(4) Uani 1 1 d . .
Au9 Au 0.80777(9) 0.28742(15) 0.85977(5) 0.0779(8) Uani 1 1 d . .
Au10 Au 0.69450(10) 0.34180(12) 0.82762(4) 0.0612(6) Uani 1 1 d . .
Au11 Au 0.61855(8) 0.23152(10) 0.80173(3) 0.0429(4) Uani 1 1 d . .
Au12 Au 0.66554(7) 0.05115(9) 0.80218(3) 0.0356(4) Uani 1 1 d . .
Au13 Au 0.83085(7) 0.05105(10) 0.83952(3) 0.0392(4) Uani 1 1 d . .
Au14 Au 0.63282(7) 0.14314(10) 0.84838(3) 0.0354(4) Uani 1 1 d . .
Au15 Au 0.73333(7) 0.16601(10) 0.83334(3) 0.0353(4) Uani 1 1 d . .
C1 C 0.5303(8) 0.116(3) 0.9318(9) 0.092(10) Uani 1 1 d D U
H1 H 0.5308 0.0712 0.9216 0.110 Uiso 1 1 calc R U
C2 C 0.5032(15) 0.171(3) 0.9152(11) 0.094(10) Uani 1 1 d D U
H2A H 0.5199 0.1717 0.8984 0.113 Uiso 1 1 calc R U
H2B H 0.5082 0.2183 0.9229 0.113 Uiso 1 1 calc R U
C3 C 0.4444(15) 0.157(3) 0.9119(8) 0.097(10) Uani 1 1 d D U
H3A H 0.4278 0.1982 0.9035 0.117 Uiso 1 1 calc R U
H3B H 0.4394 0.1156 0.9007 0.117 Uiso 1 1 calc R U
C4 C 0.4169(12) 0.143(3) 0.9371(9) 0.101(10) Uani 1 1 d D U
H4A H 0.4169 0.1872 0.9471 0.121 Uiso 1 1 calc R U
H4B H 0.3800 0.1299 0.9337 0.121 Uiso 1 1 calc R U
C5 C 0.4434(14) 0.084(3) 0.9525(9) 0.097(10) Uani 1 1 d D U
H5A H 0.4381 0.0388 0.9437 0.116 Uiso 1 1 calc R U
H5B H 0.4263 0.0812 0.9692 0.116 Uiso 1 1 calc R U
C6 C 0.5022(15) 0.097(3) 0.9564(8) 0.094(10) Uani 1 1 d D U
H6A H 0.5073 0.1360 0.9687 0.113 Uiso 1 1 calc R U
H6B H 0.5182 0.0540 0.9637 0.113 Uiso 1 1 calc R U
C13 C 0.878(3) -0.098(4) 0.9421(13) 0.081(9) Uani 1 1 d . U
H13 H 0.9037 -0.1087 0.9284 0.097 Uiso 1 1 calc R U
C14 C 0.890(3) -0.025(4) 0.9509(13) 0.084(9) Uani 1 1 d . U
H14A H 0.8654 -0.0120 0.9645 0.101 Uiso 1 1 calc R U
H14B H 0.8842 0.0086 0.9367 0.101 Uiso 1 1 calc R U
C15 C 0.947(3) -0.015(4) 0.9609(13) 0.086(9) Uani 1 1 d . U
H15A H 0.9723 -0.0275 0.9475 0.103 Uiso 1 1 calc R U
H15B H 0.9529 0.0341 0.9662 0.103 Uiso 1 1 calc R U
C16 C 0.954(3) -0.066(4) 0.9837(13) 0.088(9) Uani 1 1 d . U
H16A H 0.9301 -0.0508 0.9976 0.106 Uiso 1 1 calc R U
H16B H 0.9902 -0.0635 0.9901 0.106 Uiso 1 1 calc R U
C17 C 0.940(3) -0.145(4) 0.9755(13) 0.087(9) Uani 1 1 d . U
H17A H 0.9668 -0.1628 0.9637 0.104 Uiso 1 1 calc R U
H17B H 0.9406 -0.1761 0.9907 0.104 Uiso 1 1 calc R U
C18 C 0.889(3) -0.151(4) 0.9635(12) 0.084(9) Uani 1 1 d . U
H18A H 0.8849 -0.1992 0.9566 0.101 Uiso 1 1 calc R U
H18B H 0.8617 -0.1446 0.9766 0.101 Uiso 1 1 calc R U
C19 C 0.573(2) -0.106(4) 0.9297(12) 0.075(8) Uani 1 1 d . U
H19 H 0.5755 -0.0601 0.9393 0.090 Uiso 1 1 calc R U
C20 C 0.518(2) -0.122(3) 0.9256(12) 0.074(8) Uani 1 1 d . U
H20 H 0.5029 -0.1286 0.9094 0.089 Uiso 1 1 calc R U
C21 C 0.488(2) -0.126(3) 0.9497(11) 0.075(8) Uani 1 1 d . U
H21A H 0.4513 -0.1396 0.9459 0.090 Uiso 1 1 calc R U
H21B H 0.4877 -0.0795 0.9581 0.090 Uiso 1 1 calc R U
C22 C 0.513(2) -0.182(3) 0.9680(12) 0.077(9) Uani 1 1 d . U
H22A H 0.5036 -0.2299 0.9617 0.092 Uiso 1 1 calc R U
H22B H 0.4969 -0.1766 0.9849 0.092 Uiso 1 1 calc R U
C23 C 0.573(2) -0.178(4) 0.9711(12) 0.077(9) Uani 1 1 d . U
H23A H 0.5818 -0.1392 0.9828 0.092 Uiso 1 1 calc R U
H23B H 0.5856 -0.2229 0.9788 0.092 Uiso 1 1 calc R U
C24 C 0.600(2) -0.167(3) 0.9462(11) 0.076(9) Uani 1 1 d . U
H24A H 0.5986 -0.2115 0.9364 0.091 Uiso 1 1 calc R U
H24B H 0.6367 -0.1548 0.9493 0.091 Uiso 1 1 calc R U
C25 C 0.525(2) 0.049(3) 0.8235(10) 0.061(8) Uani 1 1 d . U
H25 H 0.5563 0.0386 0.8131 0.073 Uiso 1 1 calc R U
C26 C 0.492(2) 0.107(3) 0.8100(10) 0.064(8) Uani 1 1 d . U
H26A H 0.4606 0.1183 0.8200 0.076 Uiso 1 1 calc R U
H26B H 0.5133 0.1506 0.8084 0.076 Uiso 1 1 calc R U
C27 C 0.475(2) 0.081(3) 0.7836(11) 0.067(8) Uani 1 1 d . U
H27A H 0.5066 0.0755 0.7728 0.081 Uiso 1 1 calc R U
H27B H 0.4515 0.1157 0.7755 0.081 Uiso 1 1 calc R U
C28 C 0.447(2) 0.008(3) 0.7866(11) 0.067(8) Uani 1 1 d . U
H28A H 0.4133 0.0155 0.7956 0.081 Uiso 1 1 calc R U
H28B H 0.4382 -0.0109 0.7696 0.081 Uiso 1 1 calc R U
C29 C 0.479(2) -0.046(3) 0.8008(11) 0.067(8) Uani 1 1 d . U
H29A H 0.4579 -0.0895 0.8030 0.080 Uiso 1 1 calc R U
H29B H 0.5103 -0.0582 0.7909 0.080 Uiso 1 1 calc R U
C30 C 0.496(2) -0.018(3) 0.8269(10) 0.064(8) Uani 1 1 d . U
H30A H 0.4647 -0.0096 0.8375 0.076 Uiso 1 1 calc R U
H30B H 0.5186 -0.0529 0.8356 0.076 Uiso 1 1 calc R U
C31 C 0.6522(10) -0.1124(12) 0.8272(6) 0.052(7) Uani 1 1 d D U
H31 H 0.6255 -0.0945 0.8394 0.062 Uiso 1 1 calc R U
C32 C 0.6241(14) -0.1276(15) 0.8020(6) 0.056(7) Uani 1 1 d D U
H32A H 0.6044 -0.0850 0.7966 0.067 Uiso 1 1 calc R U
H32B H 0.6505 -0.1380 0.7889 0.067 Uiso 1 1 calc R U
C33 C 0.5861(12) -0.1901(16) 0.8039(7) 0.056(7) Uani 1 1 d D U
H33A H 0.5560 -0.1763 0.8146 0.067 Uiso 1 1 calc R U
H33B H 0.5723 -0.2013 0.7868 0.067 Uiso 1 1 calc R U
C34 C 0.6118(15) -0.2561(12) 0.8151(7) 0.059(7) Uani 1 1 d D U
H34A H 0.6368 -0.2756 0.8028 0.071 Uiso 1 1 calc R U
H34B H 0.5845 -0.2922 0.8181 0.071 Uiso 1 1 calc R U
C35 C 0.6409(15) -0.2416(14) 0.8400(6) 0.057(7) Uani 1 1 d D U
H35A H 0.6148 -0.2333 0.8535 0.069 Uiso 1 1 calc R U
H35B H 0.6615 -0.2840 0.8447 0.069 Uiso 1 1 calc R U
C36 C 0.6777(11) -0.1781(17) 0.8387(7) 0.057(7) Uani 1 1 d D U
H36A H 0.7087 -0.1911 0.8286 0.068 Uiso 1 1 calc R U
H36B H 0.6901 -0.1667 0.8560 0.068 Uiso 1 1 calc R U
C37 C 0.686(2) 0.160(3) 0.7534(9) 0.051(7) Uani 1 1 d . U
H37 H 0.7162 0.1734 0.7647 0.061 Uiso 1 1 calc R U
C38 C 0.6759(19) 0.221(3) 0.7372(9) 0.050(7) Uani 1 1 d . U
H38A H 0.6675 0.2621 0.7479 0.060 Uiso 1 1 calc R U
H38B H 0.6449 0.2107 0.7264 0.060 Uiso 1 1 calc R U
C39 C 0.724(2) 0.240(3) 0.7196(9) 0.052(7) Uani 1 1 d . U
H39A H 0.7141 0.2777 0.7076 0.062 Uiso 1 1 calc R U
H39B H 0.7538 0.2578 0.7301 0.062 Uiso 1 1 calc R U
C40 C 0.743(2) 0.174(3) 0.7046(9) 0.053(7) Uani 1 1 d . U
H40A H 0.7766 0.1854 0.6966 0.063 Uiso 1 1 calc R U
H40B H 0.7169 0.1649 0.6910 0.063 Uiso 1 1 calc R U
C41 C 0.749(2) 0.107(3) 0.7204(9) 0.052(7) Uani 1 1 d . U
H41A H 0.7539 0.0666 0.7086 0.063 Uiso 1 1 calc R U
H41B H 0.7821 0.1111 0.7305 0.063 Uiso 1 1 calc R U
C42 C 0.704(2) 0.089(3) 0.7385(10) 0.053(7) Uani 1 1 d . U
H42A H 0.7156 0.0530 0.7508 0.063 Uiso 1 1 calc R U
H42B H 0.6739 0.0701 0.7287 0.063 Uiso 1 1 calc R U
C55 C 0.9045(10) 0.194(2) 0.8811(8) 0.095(10) Uani 1 1 d D U
H55 H 0.8953 0.1599 0.8674 0.114 Uiso 1 1 calc R U
C56 C 0.9305(16) 0.154(3) 0.9028(8) 0.094(10) Uani 1 1 d D U
H56A H 0.9349 0.1854 0.9175 0.113 Uiso 1 1 calc R U
H56B H 0.9073 0.1143 0.9079 0.113 Uiso 1 1 calc R U
C57 C 0.9842(15) 0.124(2) 0.8956(9) 0.096(10) Uani 1 1 d D U
H57A H 1.0012 0.1035 0.9109 0.116 Uiso 1 1 calc R U
H57B H 0.9790 0.0847 0.8833 0.116 Uiso 1 1 calc R U
C58 C 1.0204(10) 0.179(3) 0.8841(9) 0.094(10) Uani 1 1 d D U
H58A H 1.0319 0.2120 0.8975 0.113 Uiso 1 1 calc R U
H58B H 1.0520 0.1552 0.8774 0.113 Uiso 1 1 calc R U
C59 C 0.9944(13) 0.221(3) 0.8627(8) 0.096(10) Uani 1 1 d D U
H59A H 0.9904 0.1904 0.8477 0.115 Uiso 1 1 calc R U
H59B H 1.0176 0.2609 0.8581 0.115 Uiso 1 1 calc R U
C60 C 0.9406(16) 0.251(2) 0.8698(9) 0.096(10) Uani 1 1 d D U
H60A H 0.9237 0.2707 0.8545 0.115 Uiso 1 1 calc R U
H60B H 0.9453 0.2893 0.8822 0.115 Uiso 1 1 calc R U
C61 C 0.643(2) 0.377(3) 0.9124(11) 0.062(8) Uani 1 1 d . U
H61 H 0.6438 0.3940 0.9303 0.075 Uiso 1 1 calc R U
C62 C 0.636(2) 0.438(3) 0.8942(11) 0.062(8) Uani 1 1 d . U
H62A H 0.6343 0.4193 0.8768 0.075 Uiso 1 1 calc R U
H62B H 0.6674 0.4687 0.8954 0.075 Uiso 1 1 calc R U
C63 C 0.585(2) 0.486(3) 0.8986(11) 0.065(8) Uani 1 1 d . U
H63A H 0.5814 0.5219 0.8850 0.078 Uiso 1 1 calc R U
H63B H 0.5872 0.5107 0.9151 0.078 Uiso 1 1 calc R U
C64 C 0.538(2) 0.430(3) 0.8978(11) 0.068(8) Uani 1 1 d . U
H64A H 0.5062 0.4539 0.9036 0.081 Uiso 1 1 calc R U
H64B H 0.5325 0.4159 0.8800 0.081 Uiso 1 1 calc R U
C65 C 0.546(2) 0.368(3) 0.9127(11) 0.067(8) Uani 1 1 d . U
H65A H 0.5158 0.3363 0.9098 0.080 Uiso 1 1 calc R U
H65B H 0.5457 0.3817 0.9307 0.080 Uiso 1 1 calc R U
C66 C 0.596(2) 0.324(3) 0.9085(11) 0.065(8) Uani 1 1 d . U
H66A H 0.5964 0.3043 0.8911 0.079 Uiso 1 1 calc R U
H66B H 0.5982 0.2847 0.9207 0.079 Uiso 1 1 calc R U
C67 C 0.8172(9) 0.180(3) 0.9761(10) 0.117(12) Uani 1 1 d D U
H67 H 0.8385 0.1614 0.9618 0.141 Uiso 1 1 calc R U
C68 C 0.8330(17) 0.258(2) 0.9798(11) 0.118(12) Uani 1 1 d D U
H68A H 0.8098 0.2794 0.9925 0.142 Uiso 1 1 calc R U
H68B H 0.8279 0.2832 0.9636 0.142 Uiso 1 1 calc R U
C69 C 0.8902(18) 0.266(2) 0.9885(10) 0.119(13) Uani 1 1 d D U
H69A H 0.8969 0.3158 0.9927 0.143 Uiso 1 1 calc R U
H69B H 0.9136 0.2525 0.9744 0.143 Uiso 1 1 calc R U
C70 C 0.9033(19) 0.220(3) 1.0115(9) 0.120(13) Uani 1 1 d D U
H70A H 0.9416 0.2219 1.0148 0.144 Uiso 1 1 calc R U
H70B H 0.8854 0.2394 1.0265 0.144 Uiso 1 1 calc R U
C71 C 0.8870(19) 0.143(2) 1.0081(10) 0.120(13) Uani 1 1 d D U
H71A H 0.8918 0.1175 1.0244 0.144 Uiso 1 1 calc R U
H71B H 0.9103 0.1203 0.9955 0.144 Uiso 1 1 calc R U
C72 C 0.8299(18) 0.135(2) 0.9993(11) 0.118(12) Uani 1 1 d D U
H72A H 0.8064 0.1481 1.0133 0.142 Uiso 1 1 calc R U
H72B H 0.8231 0.0845 0.9952 0.142 Uiso 1 1 calc R U
C73 C 0.8774(19) -0.109(3) 0.8644(9) 0.046(6) Uani 1 1 d . U
H73 H 0.8862 -0.1337 0.8805 0.055 Uiso 1 1 calc R U
C74 C 0.9262(19) -0.112(3) 0.8482(10) 0.050(7) Uani 1 1 d . U
H74A H 0.9569 -0.0924 0.8573 0.060 Uiso 1 1 calc R U
H74B H 0.9211 -0.0855 0.8322 0.060 Uiso 1 1 calc R U
C75 C 0.9341(19) -0.196(3) 0.8426(9) 0.049(7) Uani 1 1 d . U
H75A H 0.9609 -0.2010 0.8293 0.059 Uiso 1 1 calc R U
H75B H 0.9488 -0.2181 0.8581 0.059 Uiso 1 1 calc R U
C76 C 0.8862(18) -0.241(3) 0.8343(9) 0.048(6) Uani 1 1 d . U
H76A H 0.8936 -0.2917 0.8370 0.057 Uiso 1 1 calc R U
H76B H 0.8789 -0.2335 0.8161 0.057 Uiso 1 1 calc R U
C77 C 0.8367(18) -0.218(2) 0.8505(9) 0.043(6) Uani 1 1 d . U
H77A H 0.8051 -0.2377 0.8421 0.052 Uiso 1 1 calc R U
H77B H 0.8398 -0.2408 0.8672 0.052 Uiso 1 1 calc R U
C78 C 0.8268(18) -0.140(2) 0.8549(8) 0.040(6) Uani 1 1 d . U
H78A H 0.8158 -0.1165 0.8389 0.048 Uiso 1 1 calc R U
H78B H 0.7987 -0.1331 0.8675 0.048 Uiso 1 1 calc R U
C79 C 0.8520(18) 0.182(3) 0.8001(9) 0.046(7) Uani 1 1 d . U
H79 H 0.8557 0.2105 0.8160 0.056 Uiso 1 1 calc R U
C80 C 0.9060(18) 0.153(3) 0.7945(10) 0.050(7) Uani 1 1 d . U
H80A H 0.9036 0.1227 0.7791 0.060 Uiso 1 1 calc R U
H80B H 0.9172 0.1218 0.8087 0.060 Uiso 1 1 calc R U
C81 C 0.947(2) 0.208(3) 0.7904(10) 0.053(7) Uani 1 1 d . U
H81A H 0.9810 0.1844 0.7865 0.064 Uiso 1 1 calc R U
H81B H 0.9521 0.2353 0.8062 0.064 Uiso 1 1 calc R U
C82 C 0.932(2) 0.259(3) 0.7681(10) 0.055(7) Uani 1 1 d . U
H82A H 0.9319 0.2326 0.7520 0.066 Uiso 1 1 calc R U
H82B H 0.9587 0.2969 0.7668 0.066 Uiso 1 1 calc R U
C83 C 0.875(2) 0.296(3) 0.7716(10) 0.056(7) Uani 1 1 d . U
H83A H 0.8759 0.3316 0.7852 0.068 Uiso 1 1 calc R U
H83B H 0.8632 0.3192 0.7557 0.068 Uiso 1 1 calc R U
C84 C 0.837(2) 0.235(3) 0.7785(9) 0.051(7) Uani 1 1 d . U
H84A H 0.8305 0.2076 0.7630 0.061 Uiso 1 1 calc R U
H84B H 0.8030 0.2573 0.7831 0.061 Uiso 1 1 calc R U
S1 S 0.6012(5) 0.1392(8) 0.9378(2) 0.053(3) Uani 1 1 d D .
S2 S 0.6777(7) -0.0420(10) 0.9856(3) 0.079(4) Uani 1 1 d D U
S3 S 0.8091(6) -0.1161(9) 0.9283(3) 0.072(4) Uani 1 1 d . .
S4 S 0.6153(5) -0.0986(7) 0.8997(2) 0.047(3) Uani 1 1 d . .
S5 S 0.5474(4) 0.0927(6) 0.8547(2) 0.038(3) Uani 1 1 d . .
S6 S 0.7044(4) -0.0427(6) 0.8238(2) 0.032(2) Uani 1 1 d D .
S7 S 0.6300(4) 0.1361(6) 0.7746(2) 0.038(3) Uani 1 1 d . .
S8 S 0.6031(7) 0.3288(8) 0.8277(3) 0.065(4) Uani 1 1 d D .
S9 S 0.7844(8) 0.3637(8) 0.8268(4) 0.091(6) Uani 1 1 d D .
S10 S 0.8415(5) 0.2283(10) 0.8951(3) 0.082(6) Uani 1 1 d D .
S11 S 0.7056(5) 0.3307(6) 0.9048(2) 0.046(3) Uani 1 1 d . .
S12 S 0.7462(6) 0.1645(8) 0.9676(2) 0.057(4) Uani 1 1 d D .
S13 S 0.8707(5) -0.0093(6) 0.8729(2) 0.043(3) Uani 1 1 d . .
S14 S 0.7995(4) 0.1195(6) 0.8057(2) 0.037(3) Uani 1 1 d . .
C50 C 0.7540(18) 0.490(3) 0.8540(13) 0.146(16) Uani 1 1 d D U
H50A H 0.7514 0.4608 0.8694 0.175 Uiso 1 1 calc R U
H50B H 0.7196 0.4885 0.8452 0.175 Uiso 1 1 calc R U
C7 C 0.7067(18) 0.011(2) 1.0125(6) 0.094(7) Uani 1 1 d D U
H7 H 0.7290 0.0495 1.0055 0.113 Uiso 1 1 calc R U
C44 C 0.569(3) 0.468(3) 0.8265(8) 0.153(17) Uani 1 1 d D U
H44A H 0.6044 0.4819 0.8320 0.183 Uiso 1 1 calc R U
H44B H 0.5485 0.4560 0.8418 0.183 Uiso 1 1 calc R U
C49 C 0.796(3) 0.4582(14) 0.8367(11) 0.147(16) Uani 1 1 d D U
H49 H 0.7943 0.4866 0.8208 0.176 Uiso 1 1 calc R U
C48 C 0.595(3) 0.420(3) 0.7835(11) 0.153(17) Uani 1 1 d D U
H48A H 0.5913 0.3779 0.7725 0.184 Uiso 1 1 calc R U
H48B H 0.6329 0.4300 0.7855 0.184 Uiso 1 1 calc R U
C43 C 0.572(2) 0.403(2) 0.8094(11) 0.153(17) Uani 1 1 d D U
H43 H 0.5348 0.3886 0.8061 0.183 Uiso 1 1 calc R U
C45 C 0.542(3) 0.532(3) 0.8136(11) 0.153(17) Uani 1 1 d D U
H45A H 0.5045 0.5221 0.8115 0.184 Uiso 1 1 calc R U
H45B H 0.5463 0.5737 0.8246 0.184 Uiso 1 1 calc R U
C51 C 0.766(2) 0.566(3) 0.8615(12) 0.145(16) Uani 1 1 d D U
H51A H 0.7611 0.5973 0.8466 0.174 Uiso 1 1 calc R U
H51B H 0.7411 0.5815 0.8746 0.174 Uiso 1 1 calc R U
C46 C 0.566(3) 0.548(2) 0.7877(12) 0.152(17) Uani 1 1 d D U
H46A H 0.6015 0.5674 0.7901 0.183 Uiso 1 1 calc R U
H46B H 0.5441 0.5849 0.7793 0.183 Uiso 1 1 calc R U
C52 C 0.822(3) 0.576(3) 0.8717(10) 0.147(16) Uani 1 1 d D U
H52A H 0.8292 0.6270 0.8737 0.177 Uiso 1 1 calc R U
H52B H 0.8246 0.5539 0.8887 0.177 Uiso 1 1 calc R U
C54 C 0.851(2) 0.467(3) 0.8472(13) 0.149(16) Uani 1 1 d D U
H54A H 0.8559 0.4365 0.8622 0.178 Uiso 1 1 calc R U
H54B H 0.8768 0.4516 0.8343 0.178 Uiso 1 1 calc R U
C47 C 0.568(3) 0.483(3) 0.7705(8) 0.154(17) Uani 1 1 d D U
H47A H 0.5880 0.4953 0.7551 0.185 Uiso 1 1 calc R U
H47B H 0.5324 0.4695 0.7654 0.185 Uiso 1 1 calc R U
C53 C 0.8637(18) 0.544(3) 0.8546(13) 0.149(16) Uani 1 1 d D U
H53A H 0.8980 0.5452 0.8635 0.179 Uiso 1 1 calc R U
H53B H 0.8665 0.5726 0.8391 0.179 Uiso 1 1 calc R U
C9 C 0.7652(16) -0.012(3) 1.0509(8) 0.105(9) Uani 1 1 d D U
H9A H 0.7840 -0.0502 1.0601 0.126 Uiso 1 1 calc R U
H9B H 0.7911 0.0248 1.0467 0.126 Uiso 1 1 calc R U
C12 C 0.6650(15) 0.043(3) 1.0296(9) 0.102(8) Uani 1 1 d D U
H12A H 0.6383 0.0068 1.0334 0.122 Uiso 1 1 calc R U
H12B H 0.6472 0.0820 1.0204 0.122 Uiso 1 1 calc R U
C8 C 0.7419(19) -0.042(2) 1.0264(9) 0.102(8) Uani 1 1 d D U
H8A H 0.7707 -0.0568 1.0151 0.122 Uiso 1 1 calc R U
H8B H 0.7211 -0.0851 1.0304 0.122 Uiso 1 1 calc R U
C11 C 0.687(2) 0.072(2) 1.0545(7) 0.106(9) Uani 1 1 d D U
H11A H 0.7075 0.1154 1.0509 0.127 Uiso 1 1 calc R U
H11B H 0.6582 0.0845 1.0658 0.127 Uiso 1 1 calc R U
C10 C 0.723(2) 0.019(3) 1.0682(5) 0.108(9) Uani 1 1 d D U
H10A H 0.7018 -0.0194 1.0751 0.129 Uiso 1 1 calc R U
H10B H 0.7408 0.0435 1.0825 0.129 Uiso 1 1 calc R U
O4 O 0.732(2) 0.405(3) 0.7590(9) 0.112 Uani 1 1 d . .
H4D H 0.7227 0.4489 0.7613 0.167 Uiso 1 1 d R U
H4E H 0.7655 0.4040 0.7558 0.167 Uiso 1 1 d R U
O3 O 0.648(2) 0.419(3) 0.7215(11) 0.139 Uani 1 1 d . .
H3C H 0.6250 0.4006 0.7113 0.209 Uiso 1 1 d R U
H3D H 0.6414 0.4628 0.7240 0.209 Uiso 1 1 d R U
O1 O 0.964(2) 0.793(3) 0.7701(9) 0.112 Uani 1 1 d . .
H1A H 0.9880 0.8136 0.7793 0.167 Uiso 1 1 d R U
H1C H 0.9405 0.8244 0.7658 0.167 Uiso 1 1 d R U
O2 O 0.278(2) 0.197(3) 0.9199(9) 0.112 Uani 1 1 d . .
H2C H 0.2565 0.1682 0.9271 0.167 Uiso 1 1 d R U
H2D H 0.2736 0.2392 0.9255 0.167 Uiso 1 1 d R U

loop_
_atom_site_aniso_label
_atom_site_aniso_U_11
_atom_site_aniso_U_22
_atom_site_aniso_U_33
_atom_site_aniso_U_23
_atom_site_aniso_U_13
_atom_site_aniso_U_12
Ag1 0.0343(16) 0.0309(16) 0.0157(14) 0.0026(12) 0.0027(12) -0.0064(13)
Ag2 0.0209(14) 0.0384(17) 0.0198(14) 0.0022(13) -0.0003(11) -0.0067(13)
Ag3 0.0381(18) 0.059(2) 0.0249(17) 0.0006(15) 0.0047(14) -0.0025(17)
Au1 0.0607(13) 0.0804(15) 0.0307(10) -0.0079(10) 0.0096(9) -0.0222(12)
Au2 0.0689(15) 0.0828(17) 0.0467(12) 0.0281(12) -0.0068(10) -0.0117(13)
Au3 0.0484(11) 0.0600(13) 0.0393(10) 0.0102(9) 0.0005(8) -0.0084(9)
Au4 0.0345(9) 0.0547(11) 0.0369(10) 0.0003(8) 0.0062(7) -0.0043(8)
Au5 0.0461(11) 0.0587(13) 0.0441(11) 0.0041(9) 0.0015(9) 0.0028(9)
Au6 0.0579(12) 0.0673(14) 0.0358(10) 0.0026(9) 0.0017(9) -0.0043(11)
Au7 0.0422(10) 0.0535(11) 0.0351(10) -0.0078(8) 0.0002(8) -0.0028(9)
Au8 0.0371(9) 0.0434(10) 0.0320(9) -0.0047(8) 0.0042(7) -0.0048(8)
Au9 0.0543(13) 0.0974(19) 0.0825(17) -0.0498(15) 0.0304(12) -0.0381(13)
Au10 0.0871(17) 0.0448(12) 0.0518(13) -0.0007(10) 0.0123(11) -0.0143(11)
Au11 0.0532(11) 0.0373(10) 0.0383(10) 0.0020(8) 0.0010(8) -0.0048(8)
Au12 0.0356(9) 0.0401(9) 0.0311(9) 0.0004(7) 0.0035(7) -0.0067(8)
Au13 0.0374(9) 0.0417(10) 0.0386(10) -0.0025(8) 0.0065(7) -0.0066(8)
Au14 0.0315(9) 0.0443(10) 0.0306(9) -0.0010(7) 0.0028(7) -0.0039(7)
Au15 0.0328(9) 0.0442(10) 0.0291(9) -0.0010(7) 0.0058(7) -0.0058(8)
C1 0.091(12) 0.094(13) 0.090(13) -0.001(10) 0.001(9) -0.003(9)
C2 0.093(13) 0.095(13) 0.094(13) -0.001(9) 0.000(9) -0.002(10)
C3 0.094(13) 0.100(13) 0.098(13) 0.000(9) -0.001(9) -0.004(10)
C4 0.097(13) 0.104(13) 0.102(13) -0.001(10) 0.002(9) -0.004(9)
C5 0.095(13) 0.098(13) 0.097(13) -0.002(9) 0.003(9) -0.007(10)
C6 0.093(13) 0.095(13) 0.095(13) -0.001(9) 0.003(9) -0.006(10)
C13 0.081(12) 0.083(12) 0.077(12) -0.002(9) 0.002(9) 0.002(9)
C14 0.085(12) 0.085(12) 0.082(12) -0.002(9) 0.001(9) -0.001(10)
C15 0.085(12) 0.087(12) 0.086(13) -0.004(9) -0.001(10) -0.001(9)
C16 0.086(12) 0.089(12) 0.089(12) 0.000(9) -0.001(9) 0.001(9)
C17 0.085(12) 0.088(12) 0.087(12) 0.001(9) 0.000(9) 0.005(10)
C18 0.083(12) 0.086(12) 0.082(12) 0.001(9) 0.001(9) 0.003(9)
C19 0.072(11) 0.080(12) 0.074(12) 0.007(9) 0.005(9) -0.006(9)
C20 0.070(11) 0.080(12) 0.072(11) 0.008(9) 0.008(9) -0.003(9)
C21 0.071(11) 0.082(12) 0.072(12) 0.009(9) 0.007(9) -0.004(9)
C22 0.074(11) 0.082(12) 0.075(11) 0.009(9) 0.006(9) -0.003(10)
C23 0.075(11) 0.080(12) 0.076(11) 0.008(9) 0.006(9) -0.002(9)
C24 0.073(11) 0.079(12) 0.074(12) 0.004(9) 0.005(9) -0.004(9)
C25 0.061(11) 0.062(11) 0.061(11) 0.002(9) 0.001(9) -0.001(9)
C26 0.067(11) 0.063(10) 0.061(11) 0.003(9) -0.001(9) -0.003(9)
C27 0.069(11) 0.069(11) 0.065(11) 0.002(9) -0.001(9) -0.002(9)
C28 0.069(11) 0.066(11) 0.067(11) 0.001(9) -0.006(9) -0.001(9)
C29 0.067(11) 0.067(11) 0.067(11) -0.001(9) -0.006(9) 0.002(9)
C30 0.064(11) 0.063(11) 0.064(11) 0.001(9) -0.004(9) 0.000(9)
C31 0.053(11) 0.052(10) 0.051(11) -0.004(9) 0.001(9) -0.001(9)
C32 0.057(11) 0.057(10) 0.053(10) -0.008(9) 0.000(9) 0.002(9)
C33 0.056(11) 0.058(11) 0.055(11) -0.007(9) -0.001(9) 0.002(8)
C34 0.060(11) 0.056(10) 0.061(11) -0.004(9) 0.001(9) -0.001(9)
C35 0.060(11) 0.054(10) 0.059(11) 0.000(9) 0.003(9) 0.003(9)
C36 0.056(11) 0.055(11) 0.059(11) -0.001(9) 0.001(9) 0.001(8)
C37 0.053(11) 0.051(10) 0.050(10) 0.001(8) 0.003(9) -0.002(9)
C38 0.051(10) 0.050(10) 0.048(10) 0.001(9) 0.005(8) -0.003(9)
C39 0.052(11) 0.054(10) 0.050(10) 0.001(8) 0.007(9) -0.003(9)
C40 0.056(11) 0.052(10) 0.051(10) 0.000(8) 0.007(9) -0.003(9)
C41 0.054(11) 0.052(10) 0.050(11) 0.000(9) 0.005(9) 0.001(9)
C42 0.053(11) 0.052(10) 0.053(11) 0.001(9) 0.002(9) -0.001(9)
C55 0.093(12) 0.094(13) 0.098(13) -0.004(9) 0.001(9) -0.003(9)
C56 0.093(13) 0.092(13) 0.097(13) -0.003(9) 0.006(9) -0.001(9)
C57 0.093(13) 0.096(13) 0.099(13) 0.000(9) 0.008(9) -0.001(9)
C58 0.091(12) 0.094(13) 0.097(13) 0.000(9) 0.003(9) -0.001(9)
C59 0.092(13) 0.097(13) 0.099(13) 0.000(9) 0.001(9) 0.000(9)
C60 0.092(13) 0.098(13) 0.098(13) 0.000(9) -0.001(10) -0.002(9)
C61 0.062(10) 0.062(11) 0.063(11) -0.003(9) 0.000(9) 0.007(9)
C62 0.063(10) 0.061(11) 0.064(11) -0.002(9) -0.001(9) 0.006(9)
C63 0.064(11) 0.063(11) 0.069(12) 0.000(9) -0.001(9) 0.006(8)
C64 0.065(10) 0.066(11) 0.073(12) -0.001(9) -0.002(10) 0.004(9)
C65 0.065(10) 0.063(11) 0.072(12) -0.002(9) 0.001(10) 0.004(9)
C66 0.063(11) 0.064(11) 0.069(12) -0.003(9) 0.000(9) 0.003(8)
C67 0.118(15) 0.117(15) 0.117(15) 0.003(10) -0.007(9) -0.001(9)
C68 0.119(15) 0.117(15) 0.118(15) 0.003(10) -0.005(9) 0.000(10)
C69 0.119(15) 0.118(15) 0.119(15) 0.004(9) -0.007(10) -0.003(9)
C70 0.120(15) 0.119(15) 0.120(15) 0.003(10) -0.007(9) -0.001(9)
C71 0.121(15) 0.119(15) 0.121(15) 0.004(10) -0.009(9) -0.002(10)
C72 0.118(15) 0.118(15) 0.119(15) 0.004(9) -0.007(10) -0.001(9)
C73 0.050(10) 0.044(10) 0.044(10) -0.002(9) 0.002(8) -0.001(8)
C74 0.049(10) 0.049(10) 0.051(11) -0.002(9) 0.003(9) -0.002(9)
C75 0.049(9) 0.050(10) 0.048(11) -0.003(9) 0.004(9) 0.000(8)
C76 0.048(10) 0.048(10) 0.047(10) -0.001(9) 0.005(9) 0.000(8)
C77 0.047(9) 0.043(10) 0.040(10) 0.001(9) 0.004(9) 0.000(9)
C78 0.045(9) 0.041(10) 0.035(10) 0.001(9) 0.007(9) 0.000(8)
C79 0.046(10) 0.045(10) 0.049(10) -0.005(8) 0.001(9) 0.002(9)
C80 0.045(10) 0.053(10) 0.053(11) 0.000(9) 0.005(9) -0.002(8)
C81 0.052(10) 0.052(11) 0.055(11) 0.005(9) 0.006(9) -0.003(8)
C82 0.056(10) 0.055(10) 0.054(11) 0.003(9) 0.003(9) -0.002(9)
C83 0.057(10) 0.056(10) 0.056(11) 0.003(9) 0.000(9) -0.001(8)
C84 0.052(10) 0.050(10) 0.052(11) -0.002(9) -0.001(9) 0.001(8)
S1 0.041(7) 0.074(9) 0.045(7) -0.012(7) 0.012(6) -0.017(6)
S2 0.078(8) 0.087(8) 0.070(7) 0.015(7) 0.001(6) -0.024(7)
S3 0.049(8) 0.086(11) 0.080(11) 0.032(9) -0.007(7) -0.002(8)
S4 0.042(7) 0.053(8) 0.047(7) 0.005(6) 0.006(5) -0.007(6)
S5 0.037(6) 0.036(6) 0.041(6) -0.002(5) 0.008(5) 0.002(5)
S6 0.023(5) 0.034(6) 0.040(6) -0.004(5) 0.004(4) -0.005(4)
S7 0.036(6) 0.039(6) 0.040(6) 0.004(5) 0.002(5) -0.008(5)
S8 0.097(12) 0.054(8) 0.044(8) -0.002(6) -0.009(7) 0.020(8)
S9 0.114(14) 0.051(9) 0.109(14) -0.031(9) 0.046(12) -0.024(9)
S10 0.037(7) 0.101(13) 0.109(13) -0.066(11) 0.018(8) -0.029(8)
S11 0.053(7) 0.039(6) 0.045(7) -0.010(5) 0.005(6) -0.003(6)
S12 0.069(9) 0.074(9) 0.030(6) 0.000(6) -0.003(6) -0.025(8)
S13 0.038(6) 0.038(6) 0.052(7) -0.002(5) 0.005(5) -0.007(5)
S14 0.038(6) 0.045(6) 0.029(6) -0.007(5) 0.007(5) -0.014(5)
C50 0.147(17) 0.145(18) 0.147(18) -0.003(10) 0.001(10) 0.001(9)
C7 0.094(10) 0.097(10) 0.092(9) 0.003(8) -0.006(8) -0.012(8)
C44 0.154(19) 0.152(18) 0.152(18) 0.001(9) 0.002(10) 0.003(10)
C49 0.146(18) 0.146(18) 0.148(18) -0.004(10) 0.002(9) -0.001(9)
C48 0.155(19) 0.151(18) 0.153(18) 0.000(9) 0.002(10) 0.000(10)
C43 0.155(19) 0.152(18) 0.151(18) 0.000(9) 0.001(10) 0.001(10)
C45 0.154(19) 0.152(18) 0.153(18) 0.002(9) 0.003(10) 0.002(10)
C51 0.146(17) 0.143(18) 0.146(18) -0.002(10) 0.002(10) -0.001(10)
C46 0.154(19) 0.151(18) 0.151(18) 0.001(9) 0.002(10) 0.000(10)
C52 0.148(18) 0.145(18) 0.149(18) -0.003(10) 0.000(9) 0.001(9)
C54 0.147(17) 0.147(18) 0.152(18) -0.006(10) 0.003(10) -0.002(10)
C47 0.156(19) 0.153(18) 0.153(18) 0.000(9) 0.001(10) 0.001(10)
C53 0.147(17) 0.148(18) 0.151(18) -0.005(10) 0.002(10) -0.002(9)
C9 0.110(12) 0.105(12) 0.100(11) 0.002(10) -0.011(9) -0.006(9)
C12 0.102(11) 0.105(12) 0.099(11) -0.004(9) -0.001(9) -0.012(9)
C8 0.105(11) 0.104(12) 0.097(11) 0.004(9) -0.013(9) -0.008(9)
C11 0.106(12) 0.107(12) 0.104(11) -0.005(9) -0.004(9) -0.011(9)
C10 0.110(12) 0.108(13) 0.104(11) -0.001(9) -0.006(9) -0.010(10)
O4 0.126 0.100 0.108 0.023 -0.004 -0.005
O3 0.151 0.119 0.147 0.045 -0.051 -0.025
O1 0.126 0.100 0.108 0.023 -0.004 -0.005
O2 0.126 0.100 0.108 0.023 -0.004 -0.005

loop_
_atom_type_symbol
_atom_type_description
_atom_type_scat_dispersion_real
_atom_type_scat_dispersion_imag
_atom_type_scat_source
Ag Ag -0.8971 1.1015 'International Tables Vol C Tables 4.2.6.8 and 6.1.1.4'
Au Au -2.0133 8.8022 'International Tables Vol C Tables 4.2.6.8 and 6.1.1.4'
S S 0.1246 0.1234 'International Tables Vol C Tables 4.2.6.8 and 6.1.1.4'
C C 0.0033 0.0016 'International Tables Vol C Tables 4.2.6.8 and 6.1.1.4'
H H 0.0000 0.0000 'International Tables Vol C Tables 4.2.6.8 and 6.1.1.4'
O O 0.0106 0.0060 'International Tables Vol C Tables 4.2.6.8 and 6.1.1.4'

loop_
_geom_angle_atom_site_label_1
_geom_angle_atom_site_label_2
_geom_angle_atom_site_label_3
_geom_angle
S6 Ag1 Ag2 144.3(3)
S6 Ag1 Au3 119.1(3)
Ag2 Ag1 Au3 89.48(11)
S6 Ag1 Au5 116.7(3)
Ag2 Ag1 Au5 59.57(10)
Au3 Ag1 Au5 56.80(8)
S6 Ag1 Ag3 148.3(3)
Ag2 Ag1 Ag3 62.80(11)
Au3 Ag1 Ag3 60.91(10)
Au5 Ag1 Ag3 90.42(11)
S6 Ag1 Au14 98.1(3)
Ag2 Ag1 Au14 90.29(11)
Au3 Ag1 Au14 110.41(11)
Au5 Ag1 Au14 145.05(12)
Ag3 Ag1 Au14 57.99(9)
S6 Ag1 Au15 94.0(3)
Ag2 Ag1 Au15 63.41(9)
Au3 Ag1 Au15 146.15(12)
Au5 Ag1 Au15 116.20(11)
Ag3 Ag1 Au15 87.58(11)
Au14 Ag1 Au15 53.86(7)
S6 Ag1 Au13 79.9(2)
Ag2 Ag1 Au13 65.50(9)
Au3 Ag1 Au13 125.33(11)
Au5 Ag1 Au13 68.74(8)
Ag3 Ag1 Au13 127.86(12)
Au14 Ag1 Au13 117.04(10)
Au15 Ag1 Au13 63.46(7)
S6 Ag1 Au12 42.9(3)
Ag2 Ag1 Au12 123.12(12)
Au3 Ag1 Au12 142.80(11)
Au5 Ag1 Au12 152.85(11)
Ag3 Ag1 Au12 115.27(12)
Au14 Ag1 Au12 57.64(7)
Au15 Ag1 Au12 59.74(7)
Au13 Ag1 Au12 87.54(8)
S6 Ag1 Au4 90.6(2)
Ag2 Ag1 Au4 123.62(12)
Au3 Ag1 Au4 60.67(7)
Au5 Ag1 Au4 117.41(10)
Ag3 Ag1 Au4 60.92(9)
Au14 Ag1 Au4 62.74(7)
Au15 Ag1 Au4 116.47(10)
Au13 Ag1 Au4 170.44(11)
Au12 Ag1 Au4 84.61(8)
S10 Ag2 Ag1 162.2(4)
S10 Ag2 Au5 120.7(5)
Ag1 Ag2 Au5 62.69(10)
S10 Ag2 Au6 107.1(5)
Ag1 Ag2 Au6 89.48(11)
Au5 Ag2 Au6 57.23(8)
S10 Ag2 Ag3 132.9(3)
Ag1 Ag2 Ag3 61.20(11)
Au5 Ag2 Ag3 91.23(12)
Au6 Ag2 Ag3 59.83(9)
S10 Ag2 Au8 90.6(4)
Ag1 Ag2 Au8 90.04(11)
Au5 Ag2 Au8 147.79(12)
Au6 Ag2 Au8 109.34(11)
Ag3 Ag2 Au8 59.02(10)
S10 Ag2 Au15 104.5(5)
Ag1 Ag2 Au15 62.21(9)
Au5 Ag2 Au15 117.87(11)
Au6 Ag2 Au15 144.18(11)
Ag3 Ag2 Au15 86.20(10)
Au8 Ag2 Au15 53.55(7)
S10 Ag2 Au13 99.1(3)
Ag1 Ag2 Au13 64.85(9)
Au5 Ag2 Au13 69.44(8)
Au6 Ag2 Au13 126.66(12)
Ag3 Ag2 Au13 125.64(12)
Au8 Ag2 Au13 116.10(10)
Au15 Ag2 Au13 62.92(7)
S10 Ag2 Au9 44.1(5)
Ag1 Ag2 Au9 123.83(12)
Au5 Ag2 Au9 152.05(12)
Au6 Ag2 Au9 141.26(12)
Ag3 Ag2 Au9 116.04(13)
Au8 Ag2 Au9 57.37(8)
Au15 Ag2 Au9 61.64(8)
Au13 Ag2 Au9 88.47(8)
S1 Ag3 Au14 125.4(3)
S1 Ag3 Ag1 153.0(4)
Au14 Ag3 Ag1 62.44(9)
S1 Ag3 Au8 118.4(4)
Au14 Ag3 Au8 57.35(8)
Ag1 Ag3 Au8 87.97(11)
S1 Ag3 Au3 97.2(4)
Au14 Ag3 Au3 112.45(13)
Ag1 Ag3 Au3 58.87(10)
Au8 Ag3 Au3 142.36(13)
S1 Ag3 Au6 89.1(3)
Au14 Ag3 Au6 145.44(14)
Ag1 Ag3 Au6 86.41(12)
Au8 Ag3 Au6 110.48(12)
Au3 Ag3 Au6 54.92(9)
S1 Ag3 Ag2 140.4(3)
Au14 Ag3 Ag2 88.99(11)
Ag1 Ag3 Ag2 56.01(10)
Au8 Ag3 Ag2 60.59(10)
Au3 Ag3 Ag2 84.59(12)
Au6 Ag3 Ag2 59.63(10)
S1 Ag3 Au4 91.2(3)
Au14 Ag3 Au4 66.51(9)
Ag1 Ag3 Au4 67.47(10)
Au8 Ag3 Au4 123.80(12)
Au3 Ag3 Au4 62.58(9)
Au6 Ag3 Au4 116.97(13)
Ag2 Ag3 Au4 123.38(13)
S1 Ag3 Au7 76.3(3)
Au14 Ag3 Au7 122.12(13)
Ag1 Ag3 Au7 123.93(13)
Au8 Ag3 Au7 65.20(9)
Au3 Ag3 Au7 116.82(12)
Au6 Ag3 Au7 62.13(9)
Ag2 Ag3 Au7 67.97(10)
Au4 Ag3 Au7 167.39(12)
S1 Au1 S2 175.5(5)
S1 Au1 Au6 90.9(3)
S2 Au1 Au6 90.6(4)
S1 Au1 Au3 94.5(3)
S2 Au1 Au3 89.7(4)
Au6 Au1 Au3 51.68(6)
S2 Au2 S3 171.5(6)
S2 Au2 Au6 90.2(4)
S3 Au2 Au6 94.3(4)
S2 Au2 Au3 93.7(4)
S3 Au2 Au3 83.2(4)
Au6 Au2 Au3 53.57(7)
S4 Au3 Au6 158.8(3)
S4 Au3 Au5 140.6(3)
Au6 Au3 Au5 60.62(8)
S4 Au3 Ag1 99.8(3)
Au6 Au3 Ag1 91.68(9)
Au5 Au3 Ag1 62.02(8)
S4 Au3 Ag3 108.1(3)
Au6 Au3 Ag3 62.59(9)
Au5 Au3 Ag3 93.07(10)
Ag1 Au3 Ag3 60.22(10)
S4 Au3 Au2 116.0(3)
Au6 Au3 Au2 63.08(8)
Au5 Au3 Au2 75.38(8)
Ag1 Au3 Au2 137.28(10)
Ag3 Au3 Au2 122.69(11)
S4 Au3 Au1 98.5(3)
Au6 Au3 Au1 60.71(7)
Au5 Au3 Au1 120.22(9)
Ag1 Au3 Au1 129.67(11)
Ag3 Au3 Au1 69.58(9)
Au2 Au3 Au1 69.31(8)
S4 Au3 Au4 46.1(3)
Au6 Au3 Au4 125.46(10)
Au5 Au3 Au4 130.22(8)
Ag1 Au3 Au4 68.29(8)
Ag3 Au3 Au4 63.50(9)
Au2 Au3 Au4 154.40(9)
Au1 Au3 Au4 93.29(8)
S5 Au4 S4 176.5(4)
S5 Au4 Au3 136.5(3)
S4 Au4 Au3 47.0(3)
S5 Au4 Ag3 83.9(3)
S4 Au4 Ag3 99.6(3)
Au3 Au4 Ag3 53.92(8)
S5 Au4 Au14 45.3(3)
S4 Au4 Au14 137.8(3)
Au3 Au4 Au14 94.00(6)
Ag3 Au4 Au14 51.29(7)
S5 Au4 Ag1 96.6(3)
S4 Au4 Ag1 86.2(3)
Au3 Au4 Ag1 51.04(6)
Ag3 Au4 Ag1 51.61(8)
Au14 Au4 Ag1 52.25(6)
S13 Au5 S3 101.3(5)
S13 Au5 Au3 156.9(3)
S3 Au5 Au3 85.3(3)
S13 Au5 Au6 140.5(3)
S3 Au5 Au6 96.2(4)
Au3 Au5 Au6 59.01(8)
S13 Au5 Ag2 90.7(3)
S3 Au5 Ag2 157.8(4)
Au3 Au5 Ag2 91.05(9)
Au6 Au5 Ag2 63.57(9)
S13 Au5 Ag1 100.9(3)
S3 Au5 Ag1 135.9(4)
Au3 Au5 Ag1 61.18(8)
Au6 Au5 Ag1 90.29(9)
Ag2 Au5 Ag1 57.74(9)
S12 Au6 Au3 147.9(3)
S12 Au6 Au5 151.7(3)
Au3 Au6 Au5 60.38(8)
S12 Au6 Ag2 109.7(3)
Au3 Au6 Ag2 89.29(9)
Au5 Au6 Ag2 59.20(8)
S12 Au6 Ag3 103.8(4)
Au3 Au6 Ag3 62.50(10)
Au5 Au6 Ag3 92.88(10)
Ag2 Au6 Ag3 60.55(9)
S12 Au6 Au2 112.2(3)
Au3 Au6 Au2 63.35(8)
Au5 Au6 Au2 75.41(9)
Ag2 Au6 Au2 134.46(11)
Ag3 Au6 Au2 122.87(11)
S12 Au6 Au1 80.7(3)
Au3 Au6 Au1 67.61(8)
Au5 Au6 Au1 126.72(10)
Ag2 Au6 Au1 132.68(10)
Ag3 Au6 Au1 72.13(9)
Au2 Au6 Au1 71.89(8)
S12 Au6 Au7 45.7(3)
Au3 Au6 Au7 127.73(9)
Au5 Au6 Au7 128.46(9)
Ag2 Au6 Au7 69.64(8)
Ag3 Au6 Au7 65.52(9)
Au2 Au6 Au7 155.88(9)
Au1 Au6 Au7 92.02(8)
S11 Au7 S12 176.0(5)
S11 Au7 Au6 136.0(3)
S12 Au7 Au6 46.9(3)
S11 Au7 Ag3 90.9(3)
S12 Au7 Ag3 92.9(3)
Au6 Au7 Ag3 52.35(8)
S11 Au7 Au8 44.3(3)
S12 Au7 Au8 138.8(3)
Au6 Au7 Au8 91.87(7)
Ag3 Au7 Au8 50.90(7)
S11 Au8 Au15 151.9(3)
S11 Au8 Au14 148.5(3)
Au15 Au8 Au14 59.44(6)
S11 Au8 Ag3 101.8(3)
Au15 Au8 Ag3 93.44(10)
Au14 Au8 Ag3 60.40(8)
S11 Au8 Ag2 102.9(3)
Au15 Au8 Ag2 64.53(8)
Au14 Au8 Ag2 90.61(8)
Ag3 Au8 Ag2 60.39(9)
S11 Au8 Au10 98.5(3)
Au15 Au8 Au10 75.31(7)
Au14 Au8 Au10 94.18(8)
Ag3 Au8 Au10 154.18(10)
Ag2 Au8 Au10 129.66(9)
S11 Au8 Au9 82.8(3)
Au15 Au8 Au9 69.22(7)
Au14 Au8 Au9 128.64(8)
Ag3 Au8 Au9 127.46(11)
Ag2 Au8 Au9 67.52(9)
Au10 Au8 Au9 70.74(9)
S11 Au8 Au7 42.8(3)
Au15 Au8 Au7 131.88(8)
Au14 Au8 Au7 123.86(8)
Ag3 Au8 Au7 63.91(8)
Ag2 Au8 Au7 67.40(7)
Au10 Au8 Au7 140.10(8)
Au9 Au8 Au7 90.92(8)
S10 Au9 S9 169.3(6)
S10 Au9 Au8 92.5(3)
S9 Au9 Au8 95.1(5)
S10 Au9 Au15 102.3(4)
S9 Au9 Au15 88.4(4)
Au8 Au9 Au15 50.48(5)
S10 Au9 Ag2 49.0(3)
S9 Au9 Ag2 141.6(5)
Au8 Au9 Ag2 55.10(7)
Au15 Au9 Ag2 54.58(7)
S9 Au10 S8 175.7(6)
S9 Au10 Au8 97.1(5)
S8 Au10 Au8 86.2(3)
S9 Au10 Au11 135.3(4)
S8 Au10 Au11 47.5(4)
Au8 Au10 Au11 86.14(7)
S7 Au11 S8 177.0(5)
S7 Au11 Au14 93.4(3)
S8 Au11 Au14 88.6(3)
S7 Au11 Au10 134.6(3)
S8 Au11 Au10 47.7(4)
Au14 Au11 Au10 86.71(7)
S6 Au12 S7 171.0(4)
S6 Au12 Au14 99.0(3)
S7 Au12 Au14 90.0(3)
S6 Au12 Au15 92.3(3)
S7 Au12 Au15 93.3(3)
Au14 Au12 Au15 50.86(5)
S6 Au12 Ag1 47.2(3)
S7 Au12 Ag1 141.3(3)
Au14 Au12 Ag1 54.47(7)
Au15 Au12 Ag1 53.78(6)
S13 Au13 S14 173.4(4)
S13 Au13 Ag1 93.6(3)
S14 Au13 Ag1 91.9(3)
S13 Au13 Ag2 81.9(3)
S14 Au13 Ag2 99.2(3)
Ag1 Au13 Ag2 49.65(7)
S13 Au13 Au15 135.9(3)
S14 Au13 Au15 46.5(3)
Ag1 Au13 Au15 54.23(7)
Ag2 Au13 Au15 54.71(6)
S5 Au14 Au15 163.6(3)
S5 Au14 Au8 136.7(3)
Au15 Au14 Au8 58.95(6)
S5 Au14 Ag3 91.6(3)
Au15 Au14 Ag3 94.31(9)
Au8 Au14 Ag3 62.25(9)
S5 Au14 Au11 103.4(3)
Au15 Au14 Au11 77.25(7)
Au8 Au14 Au11 92.82(7)
Ag3 Au14 Au11 153.97(11)
S5 Au14 Ag1 107.4(3)
Au15 Au14 Ag1 63.16(8)
Au8 Au14 Ag1 89.05(8)
Ag3 Au14 Ag1 59.57(10)
Au11 Au14 Ag1 132.15(9)
S5 Au14 Au12 97.8(3)
Au15 Au14 Au12 66.53(6)
Au8 Au14 Au12 125.43(7)
Ag3 Au14 Au12 127.00(10)
Au11 Au14 Au12 72.49(6)
Ag1 Au14 Au12 67.88(7)
S5 Au14 Au4 43.6(3)
Au15 Au14 Au4 127.99(8)
Au8 Au14 Au4 124.41(7)
Ag3 Au14 Au4 62.21(9)
Au11 Au14 Au4 141.47(8)
Ag1 Au14 Au4 65.00(7)
Au12 Au14 Au4 90.57(6)
S14 Au15 Au8 156.0(3)
S14 Au15 Au14 141.7(3)
Au8 Au15 Au14 61.61(6)
S14 Au15 Ag1 97.7(3)
Au8 Au15 Ag1 90.32(8)
Au14 Au15 Ag1 62.98(8)
S14 Au15 Ag2 105.1(3)
Au8 Au15 Ag2 61.91(8)
Au14 Au15 Ag2 90.29(8)
Ag1 Au15 Ag2 54.38(8)
S14 Au15 Au12 79.6(3)
Au8 Au15 Au12 124.17(7)
Au14 Au15 Au12 62.61(6)
Ag1 Au15 Au12 66.48(7)
Ag2 Au15 Au12 120.83(9)
S14 Au15 Au9 96.2(3)
Au8 Au15 Au9 60.31(6)
Au14 Au15 Au9 121.90(8)
Ag1 Au15 Au9 118.14(10)
Ag2 Au15 Au9 63.78(9)
Au12 Au15 Au9 174.35(8)
S14 Au15 Au13 44.9(3)
Au8 Au15 Au13 123.84(8)
Au14 Au15 Au13 124.95(8)
Ag1 Au15 Au13 62.31(7)
Ag2 Au15 Au13 62.36(7)
Au12 Au15 Au13 90.35(6)
Au9 Au15 Au13 89.27(7)
C6 C1 C2 116(3)
C6 C1 S1 112(3)
C2 C1 S1 111(3)
C6 C1 H1 105.9
C2 C1 H1 105.9
S1 C1 H1 105.9
C1 C2 C3 112.5(11)
C1 C2 H2A 109.1
C3 C2 H2A 109.1
C1 C2 H2B 109.1
C3 C2 H2B 109.1
H2A C2 H2B 107.8
C4 C3 C2 112.6(11)
C4 C3 H3A 109.1
C2 C3 H3A 109.1
C4 C3 H3B 109.1
C2 C3 H3B 109.1
H3A C3 H3B 107.8
C5 C4 C3 112.7(11)
C5 C4 H4A 109.1
C3 C4 H4A 109.1
C5 C4 H4B 109.1
C3 C4 H4B 109.1
H4A C4 H4B 107.8
C4 C5 C6 112.6(11)
C4 C5 H5A 109.1
C6 C5 H5A 109.1
C4 C5 H5B 109.1
C6 C5 H5B 109.1
H5A C5 H5B 107.8
C1 C6 C5 112.8(10)
C1 C6 H6A 109.0
C5 C6 H6A 109.0
C1 C6 H6B 109.0
C5 C6 H6B 109.0
H6A C6 H6B 107.8
C18 C13 C14 110(6)
C18 C13 S3 108(5)
C14 C13 S3 118(5)
C18 C13 H13 106.6
C14 C13 H13 106.6
S3 C13 H13 106.6
C13 C14 C15 114(6)
C13 C14 H14A 108.8
C15 C14 H14A 108.8
C13 C14 H14B 108.8
C15 C14 H14B 108.8
H14A C14 H14B 107.7
C16 C15 C14 107(6)
C16 C15 H15A 110.3
C14 C15 H15A 110.3
C16 C15 H15B 110.3
C14 C15 H15B 110.3
H15A C15 H15B 108.5
C15 C16 C17 110(6)
C15 C16 H16A 109.6
C17 C16 H16A 109.6
C15 C16 H16B 109.6
C17 C16 H16B 109.6
H16A C16 H16B 108.1
C18 C17 C16 112(6)
C18 C17 H17A 109.1
C16 C17 H17A 109.1
C18 C17 H17B 109.1
C16 C17 H17B 109.1
H17A C17 H17B 107.9
C13 C18 C17 116(6)
C13 C18 H18A 108.4
C17 C18 H18A 108.4
C13 C18 H18B 108.4
C17 C18 H18B 108.4
H18A C18 H18B 107.4
C20 C19 C24 110(5)
C20 C19 S4 116(5)
C24 C19 S4 105(4)
C20 C19 H19 108.7
C24 C19 H19 108.7
S4 C19 H19 108.7
C19 C20 C21 113(6)
C19 C20 H20 123.5
C21 C20 H20 123.5
C20 C21 C22 111(5)
C20 C21 H21A 109.5
C22 C21 H21A 109.5
C20 C21 H21B 109.5
C22 C21 H21B 109.5
H21A C21 H21B 108.1
C21 C22 C23 116(5)
C21 C22 H22A 108.4
C23 C22 H22A 108.4
C21 C22 H22B 108.4
C23 C22 H22B 108.4
H22A C22 H22B 107.4
C24 C23 C22 112(5)
C24 C23 H23A 109.3
C22 C23 H23A 109.3
C24 C23 H23B 109.3
C22 C23 H23B 109.3
H23A C23 H23B 107.9
C23 C24 C19 113(5)
C23 C24 H24A 109.1
C19 C24 H24A 109.1
C23 C24 H24B 109.1
C19 C24 H24B 109.1
H24A C24 H24B 107.8
C30 C25 C26 114(5)
C30 C25 S5 114(4)
C26 C25 S5 104(4)
C30 C25 H25 108.3
C26 C25 H25 108.3
S5 C25 H25 108.3
C27 C26 C25 109(5)
C27 C26 H26A 109.8
C25 C26 H26A 109.8
C27 C26 H26B 109.8
C25 C26 H26B 109.8
H26A C26 H26B 108.3
C26 C27 C28 108(5)
C26 C27 H27A 110.0
C28 C27 H27A 110.0
C26 C27 H27B 110.0
C28 C27 H27B 110.0
H27A C27 H27B 108.4
C29 C28 C27 113(5)
C29 C28 H28A 108.9
C27 C28 H28A 108.9
C29 C28 H28B 108.9
C27 C28 H28B 108.9
H28A C28 H28B 107.7
C30 C29 C28 111(5)
C30 C29 H29A 109.4
C28 C29 H29A 109.4
C30 C29 H29B 109.4
C28 C29 H29B 109.4
H29A C29 H29B 108.0
C25 C30 C29 109(5)
C25 C30 H30A 109.9
C29 C30 H30A 109.9
C25 C30 H30B 109.9
C29 C30 H30B 109.9
H30A C30 H30B 108.3
C36 C31 C32 112.9(10)
C36 C31 S6 108.0(19)
C32 C31 S6 112.0(19)
C36 C31 H31 107.9
C32 C31 H31 107.9
S6 C31 H31 107.9
C33 C32 C31 112.3(10)
C33 C32 H32A 109.1
C31 C32 H32A 109.1
C33 C32 H32B 109.1
C31 C32 H32B 109.1
H32A C32 H32B 107.9
C34 C33 C32 112.7(10)
C34 C33 H33A 109.0
C32 C33 H33A 109.0
C34 C33 H33B 109.0
C32 C33 H33B 109.0
H33A C33 H33B 107.8
C33 C34 C35 113.0(10)
C33 C34 H34A 109.0
C35 C34 H34A 109.0
C33 C34 H34B 109.0
C35 C34 H34B 109.0
H34A C34 H34B 107.8
C36 C35 C34 113.3(10)
C36 C35 H35A 108.9
C34 C35 H35A 108.9
C36 C35 H35B 108.9
C34 C35 H35B 108.9
H35A C35 H35B 107.7
C35 C36 C31 113.5(10)
C35 C36 H36A 108.9
C31 C36 H36A 108.9
C35 C36 H36B 108.9
C31 C36 H36B 108.9
H36A C36 H36B 107.7
C38 C37 C42 115(4)
C38 C37 S7 114(4)
C42 C37 S7 108(3)
C38 C37 H37 106.6
C42 C37 H37 106.6
S7 C37 H37 106.6
C37 C38 C39 113(4)
C37 C38 H38A 109.1
C39 C38 H38A 109.1
C37 C38 H38B 109.1
C39 C38 H38B 109.1
H38A C38 H38B 107.8
C40 C39 C38 111(4)
C40 C39 H39A 109.5
C38 C39 H39A 109.5
C40 C39 H39B 109.5
C38 C39 H39B 109.5
H39A C39 H39B 108.1
C39 C40 C41 115(4)
C39 C40 H40A 108.5
C41 C40 H40A 108.5
C39 C40 H40B 108.5
C41 C40 H40B 108.5
H40A C40 H40B 107.5
C42 C41 C40 116(4)
C42 C41 H41A 108.3
C40 C41 H41A 108.3
C42 C41 H41B 108.3
C40 C41 H41B 108.3
H41A C41 H41B 107.4
C41 C42 C37 110(4)
C41 C42 H42A 109.7
C37 C42 H42A 109.7
C41 C42 H42B 109.7
C37 C42 H42B 109.7
H42A C42 H42B 108.2
C60 C55 C56 112.6(11)
C60 C55 S10 116(3)
C56 C55 S10 104(3)
C60 C55 H55 108.1
C56 C55 H55 108.1
S10 C55 H55 108.1
C57 C56 C55 112.5(10)
C57 C56 H56A 109.1
C55 C56 H56A 109.1
C57 C56 H56B 109.1
C55 C56 H56B 109.1
H56A C56 H56B 107.8
C58 C57 C56 112.8(10)
C58 C57 H57A 109.0
C56 C57 H57A 109.0
C58 C57 H57B 109.0
C56 C57 H57B 109.0
H57A C57 H57B 107.8
C59 C58 C57 113.2(11)
C59 C58 H58A 108.9
C57 C58 H58A 108.9
C59 C58 H58B 108.9
C57 C58 H58B 108.9
H58A C58 H58B 107.8
C58 C59 C60 113.2(11)
C58 C59 H59A 108.9
C60 C59 H59A 108.9
C58 C59 H59B 108.9
C60 C59 H59B 108.9
H59A C59 H59B 107.7
C59 C60 C55 112.7(10)
C59 C60 H60A 109.1
C55 C60 H60A 109.1
C59 C60 H60B 109.1
C55 C60 H60B 109.1
H60A C60 H60B 107.8
C62 C61 C66 108(5)
C62 C61 S11 108(4)
C66 C61 S11 109(4)
C62 C61 H61 110.3
C66 C61 H61 110.3
S11 C61 H61 110.3
C61 C62 C63 116(5)
C61 C62 H62A 108.3
C63 C62 H62A 108.3
C61 C62 H62B 108.3
C63 C62 H62B 108.3
H62A C62 H62B 107.4
C62 C63 C64 103(4)
C62 C63 H63A 111.2
C64 C63 H63A 111.2
C62 C63 H63B 111.2
C64 C63 H63B 111.2
H63A C63 H63B 109.1
C65 C64 C63 116(5)
C65 C64 H64A 108.4
C63 C64 H64A 108.4
C65 C64 H64B 108.4
C63 C64 H64B 108.4
H64A C64 H64B 107.4
C64 C65 C66 118(5)
C64 C65 H65A 107.7
C66 C65 H65A 107.7
C64 C65 H65B 107.7
C66 C65 H65B 107.7
H65A C65 H65B 107.1
C65 C66 C61 106(5)
C65 C66 H66A 110.6
C61 C66 H66A 110.6
C65 C66 H66B 110.6
C61 C66 H66B 110.6
H66A C66 H66B 108.7
C68 C67 C72 112.5(11)
C68 C67 S12 116(3)
C72 C67 S12 107(3)
C68 C67 H67 106.9
C72 C67 H67 106.9
S12 C67 H67 106.9
C67 C68 C69 112.5(10)
C67 C68 H68A 109.1
C69 C68 H68A 109.1
C67 C68 H68B 109.1
C69 C68 H68B 109.1
H68A C68 H68B 107.8
C68 C69 C70 112.6(11)
C68 C69 H69A 109.1
C70 C69 H69A 109.1
C68 C69 H69B 109.1
C70 C69 H69B 109.1
H69A C69 H69B 107.8
C71 C70 C69 112.9(11)
C71 C70 H70A 109.0
C69 C70 H70A 109.0
C71 C70 H70B 109.0
C69 C70 H70B 109.0
H70A C70 H70B 107.8
C70 C71 C72 112.9(11)
C70 C71 H71A 109.0
C72 C71 H71A 109.0
C70 C71 H71B 109.0
C72 C71 H71B 109.0
H71A C71 H71B 107.8
C71 C72 C67 112.5(10)
C71 C72 H72A 109.1
C67 C72 H72A 109.1
C71 C72 H72B 109.1
C67 C72 H72B 109.1
H72A C72 H72B 107.8
C78 C73 C74 120(4)
C78 C73 S13 112(3)
C74 C73 S13 104(3)
C78 C73 H73 106.5
C74 C73 H73 106.5
S13 C73 H73 106.5
C73 C74 C75 104(4)
C73 C74 H74A 110.9
C75 C74 H74A 110.9
C73 C74 H74B 110.9
C75 C74 H74B 110.9
H74A C74 H74B 108.9
C76 C75 C74 119(4)
C76 C75 H75A 107.5
C74 C75 H75A 107.5
C76 C75 H75B 107.5
C74 C75 H75B 107.5
H75A C75 H75B 107.0
C75 C76 C77 109(4)
C75 C76 H76A 109.9
C77 C76 H76A 109.9
C75 C76 H76B 109.9
C77 C76 H76B 109.9
H76A C76 H76B 108.3
C78 C77 C76 119(4)
C78 C77 H77A 107.6
C76 C77 H77A 107.6
C78 C77 H77B 107.6
C76 C77 H77B 107.6
H77A C77 H77B 107.0
C73 C78 C77 107(4)
C73 C78 H78A 110.3
C77 C78 H78A 110.3
C73 C78 H78B 110.3
C77 C78 H78B 110.3
H78A C78 H78B 108.6
C80 C79 C84 108(4)
C80 C79 S14 118(3)
C84 C79 S14 111(3)
C80 C79 H79 106.4
C84 C79 H79 106.4
S14 C79 H79 106.4
C79 C80 C81 114(4)
C79 C80 H80A 108.7
C81 C80 H80A 108.7
C79 C80 H80B 108.7
C81 C80 H80B 108.7
H80A C80 H80B 107.6
C80 C81 C82 112(4)
C80 C81 H81A 109.3
C82 C81 H81A 109.3
C80 C81 H81B 109.3
C82 C81 H81B 109.3
H81A C81 H81B 108.0
C81 C82 C83 113(4)
C81 C82 H82A 108.9
C83 C82 H82A 108.9
C81 C82 H82B 108.9
C83 C82 H82B 108.9
H82A C82 H82B 107.7
C84 C83 C82 106(4)
C84 C83 H83A 110.5
C82 C83 H83A 110.5
C84 C83 H83B 110.5
C82 C83 H83B 110.5
H83A C83 H83B 108.7
C83 C84 C79 120(4)
C83 C84 H84A 107.3
C79 C84 H84A 107.3
C83 C84 H84B 107.3
C79 C84 H84B 107.3
H84A C84 H84B 106.9
C1 S1 Au1 107.7(17)
C1 S1 Ag3 114.8(17)
Au1 S1 Ag3 92.2(5)
C7 S2 Au1 102.2(15)
C7 S2 Au2 107.3(16)
Au1 S2 Au2 97.4(6)
C13 S3 Au2 107(2)
C13 S3 Au5 103(2)
Au2 S3 Au5 90.4(6)
C19 S4 Au4 106(2)
C19 S4 Au3 106(2)
Au4 S4 Au3 86.9(4)
C25 S5 Au4 103.3(18)
C25 S5 Au14 108.6(18)
Au4 S5 Au14 91.1(4)
C31 S6 Au12 106.4(11)
C31 S6 Ag1 112.0(11)
Au12 S6 Ag1 89.9(4)
C37 S7 Au11 106.3(16)
C37 S7 Au12 104.0(16)
Au11 S7 Au12 101.4(4)
C43 S8 Au11 111(2)
C43 S8 Au10 110(2)
Au11 S8 Au10 84.8(5)
C49 S9 Au10 108(2)
C49 S9 Au9 110(2)
Au10 S9 Au9 96.9(6)
C55 S10 Au9 99.1(16)
C55 S10 Ag2 106.2(15)
Au9 S10 Ag2 86.9(5)
C61 S11 Au7 109.6(19)
C61 S11 Au8 112.8(19)
Au7 S11 Au8 92.9(4)
C67 S12 Au7 107.3(17)
C67 S12 Au6 107.2(18)
Au7 S12 Au6 87.4(4)
C73 S13 Au13 109.8(16)
C73 S13 Au5 102.5(15)
Au13 S13 Au5 94.3(4)
C79 S14 Au13 103.7(16)
C79 S14 Au15 112.5(16)
Au13 S14 Au15 88.5(4)
C49 C50 C51 112.8(11)
C49 C50 H50A 109.0
C51 C50 H50A 109.0
C49 C50 H50B 109.0
C51 C50 H50B 109.0
H50A C50 H50B 107.8
C12 C7 C8 112.8(10)
C12 C7 S2 113(3)
C8 C7 S2 104(3)
C12 C7 H7 109.1
C8 C7 H7 109.1
S2 C7 H7 109.1
C43 C44 C45 113.0(11)
C43 C44 H44A 109.0
C45 C44 H44A 109.0
C43 C44 H44B 109.0
C45 C44 H44B 109.0
H44A C44 H44B 107.8
C50 C49 C54 112.8(11)
C50 C49 S9 116(4)
C54 C49 S9 110(4)
C50 C49 H49 105.8
C54 C49 H49 105.8
S9 C49 H49 105.8
C43 C48 C47 112.7(11)
C43 C48 H48A 109.0
C47 C48 H48A 109.0
C43 C48 H48B 109.0
C47 C48 H48B 109.0
H48A C48 H48B 107.8
C48 C43 C44 113.0(11)
C48 C43 S8 117(4)
C44 C43 S8 109(4)
C48 C43 H43 105.9
C44 C43 H43 105.9
S8 C43 H43 105.9
C46 C45 C44 112.9(11)
C46 C45 H45A 109.0
C44 C45 H45A 109.0
C46 C45 H45B 109.0
C44 C45 H45B 109.0
H45A C45 H45B 107.8
C52 C51 C50 113.0(11)
C52 C51 H51A 109.0
C50 C51 H51A 109.0
C52 C51 H51B 109.0
C50 C51 H51B 109.0
H51A C51 H51B 107.8
C45 C46 C47 112.7(11)
C45 C46 H46A 109.0
C47 C46 H46A 109.0
C45 C46 H46B 109.0
C47 C46 H46B 109.0
H46A C46 H46B 107.8
C53 C52 C51 113.2(11)
C53 C52 H52A 108.9
C51 C52 H52A 108.9
C53 C52 H52B 108.9
C51 C52 H52B 108.9
H52A C52 H52B 107.8
C53 C54 C49 112.6(11)
C53 C54 H54A 109.1
C49 C54 H54A 109.1
C53 C54 H54B 109.1
C49 C54 H54B 109.1
H54A C54 H54B 107.8
C46 C47 C48 112.6(11)
C46 C47 H47A 109.1
C48 C47 H47A 109.1
C46 C47 H47B 109.1
C48 C47 H47B 109.1
H47A C47 H47B 107.8
C52 C53 C54 112.9(11)
C52 C53 H53A 109.0
C54 C53 H53A 109.0
C52 C53 H53B 109.0
C54 C53 H53B 109.0
H53A C53 H53B 107.8
C10 C9 C8 112.4(11)
C10 C9 H9A 109.1
C8 C9 H9A 109.1
C10 C9 H9B 109.1
C8 C9 H9B 109.1
H9A C9 H9B 107.8
C7 C12 C11 113.1(10)
C7 C12 H12A 109.0
C11 C12 H12A 109.0
C7 C12 H12B 109.0
C11 C12 H12B 109.0
H12A C12 H12B 107.8
C7 C8 C9 112.3(10)
C7 C8 H8A 109.1
C9 C8 H8A 109.1
C7 C8 H8B 109.1
C9 C8 H8B 109.1
H8A C8 H8B 107.9
C10 C11 C12 113.2(11)
C10 C11 H11A 108.9
C12 C11 H11A 108.9
C10 C11 H11B 108.9
C12 C11 H11B 108.9
H11A C11 H11B 107.7
C11 C10 C9 112.9(11)
C11 C10 H10A 109.0
C9 C10 H10A 109.0
C11 C10 H10B 109.0
C9 C10 H10B 109.0
H10A C10 H10B 107.8
H4D O4 H4E 109.5
H3C O3 H3D 109.5
H1A O1 H1C 109.5
H2C O2 H2D 109.5

loop_
_geom_bond_atom_site_label_1
_geom_bond_atom_site_label_2
_geom_bond_distance
Ag1 S6 2.458(11)
Ag1 Ag2 2.711(4)
Ag1 Au3 2.826(3)
Ag1 Au5 2.848(3)
Ag1 Ag3 2.865(4)
Ag1 Au14 2.946(3)
Ag1 Au15 2.951(3)
Ag1 Au13 3.220(3)
Ag1 Au12 3.353(3)
Ag1 Au4 3.376(3)
Ag2 S10 2.481(14)
Ag2 Au5 2.764(4)
Ag2 Au6 2.882(3)
Ag2 Ag3 2.908(4)
Ag2 Au8 2.914(3)
Ag2 Au15 2.982(3)
Ag2 Au13 3.237(3)
Ag2 Au9 3.283(4)
Ag3 S1 2.478(12)
Ag3 Au14 2.818(4)
Ag3 Au8 2.868(4)
Ag3 Au3 2.885(4)
Ag3 Au6 2.887(4)
Ag3 Au4 3.195(4)
Ag3 Au7 3.319(4)
Au1 S1 2.298(15)
Au1 S2 2.291(18)
Au1 Au6 2.959(3)
Au1 Au3 3.137(3)
Au2 S2 2.324(18)
Au2 S3 2.343(17)
Au2 Au6 2.950(3)
Au2 Au3 2.957(3)
Au3 S4 2.321(13)
Au3 Au6 2.662(3)
Au3 Au5 2.699(3)
Au3 Au4 3.169(3)
Au4 S5 2.284(12)
Au4 S4 2.287(13)
Au4 Au14 3.312(3)
Au5 S13 2.408(12)
Au5 S3 2.536(15)
Au5 Au6 2.706(3)
Au6 S12 2.356(14)
Au6 Au7 3.224(3)
Au7 S11 2.283(13)
Au7 S12 2.311(14)
Au7 Au8 3.355(2)
Au8 S11 2.347(12)
Au8 Au15 2.657(2)
Au8 Au14 2.729(2)
Au8 Au10 2.924(3)
Au8 Au9 2.992(3)
Au9 S10 2.29(2)
Au9 S9 2.29(2)
Au9 Au15 3.221(3)
Au10 S9 2.28(2)
Au10 S8 2.297(17)
Au10 Au11 3.090(3)
Au11 S7 2.282(12)
Au11 S8 2.287(14)
Au11 Au14 2.941(2)
Au12 S6 2.283(11)
Au12 S7 2.303(11)
Au12 Au14 3.058(2)
Au12 Au15 3.159(2)
Au13 S13 2.282(12)
Au13 S14 2.299(12)
Au13 Au15 3.253(3)
Au14 S5 2.356(11)
Au14 Au15 2.671(2)
Au15 S14 2.361(11)
C1 C6 1.501(10)
C1 C2 1.501(10)
C1 S1 1.849(10)
C1 H1 0.9800
C2 C3 1.503(10)
C2 H2A 0.9700
C2 H2B 0.9700
C3 C4 1.501(10)
C3 H3A 0.9700
C3 H3B 0.9700
C4 C5 1.501(10)
C4 H4A 0.9700
C4 H4B 0.9700
C5 C6 1.501(10)
C5 H5A 0.9700
C5 H5B 0.9700
C6 H6A 0.9700
C6 H6B 0.9700
C13 C18 1.51(8)
C13 C14 1.46(8)
C13 S3 1.89(7)
C13 H13 0.9800
C14 C15 1.52(8)
C14 H14A 0.9700
C14 H14B 0.9700
C15 C16 1.52(8)
C15 H15A 0.9700
C15 H15B 0.9700
C16 C17 1.58(9)
C16 H16A 0.9700
C16 H16B 0.9700
C17 C18 1.41(8)
C17 H17A 0.9700
C17 H17B 0.9700
C18 H18A 0.9700
C18 H18B 0.9700
C19 C20 1.41(8)
C19 C24 1.57(8)
C19 S4 1.89(6)
C19 H19 0.9800
C20 C21 1.47(8)
C20 H20 0.9300
C21 C22 1.53(8)
C21 H21A 0.9700
C21 H21B 0.9700
C22 C23 1.50(8)
C22 H22A 0.9700
C22 H22B 0.9700
C23 C24 1.48(8)
C23 H23A 0.9700
C23 H23B 0.9700
C24 H24A 0.9700
C24 H24B 0.9700
C25 C30 1.44(7)
C25 C26 1.52(7)
C25 S5 1.90(5)
C25 H25 0.9800
C26 C27 1.50(7)
C26 H26A 0.9700
C26 H26B 0.9700
C27 C28 1.54(7)
C27 H27A 0.9700
C27 H27B 0.9700
C28 C29 1.48(7)
C28 H28A 0.9700
C28 H28B 0.9700
C29 C30 1.51(7)
C29 H29A 0.9700
C29 H29B 0.9700
C30 H30A 0.9700
C30 H30B 0.9700
C31 C36 1.499(10)
C31 C32 1.503(10)
C31 S6 1.847(10)
C31 H31 0.9800
C32 C33 1.502(10)
C32 H32A 0.9700
C32 H32B 0.9700
C33 C34 1.499(10)
C33 H33A 0.9700
C33 H33B 0.9700
C34 C35 1.499(10)
C34 H34A 0.9700
C34 H34B 0.9700
C35 C36 1.497(10)
C35 H35A 0.9700
C35 H35B 0.9700
C36 H36A 0.9700
C36 H36B 0.9700
C37 C38 1.43(6)
C37 C42 1.59(7)
C37 S7 1.85(5)
C37 H37 0.9800
C38 C39 1.56(6)
C38 H38A 0.9700
C38 H38B 0.9700
C39 C40 1.51(7)
C39 H39A 0.9700
C39 H39B 0.9700
C40 C41 1.50(7)
C40 H40A 0.9700
C40 H40B 0.9700
C41 C42 1.51(6)
C41 H41A 0.9700
C41 H41B 0.9700
C42 H42A 0.9700
C42 H42B 0.9700
C55 C60 1.502(10)
C55 C56 1.501(10)
C55 S10 1.850(10)
C55 H55 0.9800
C56 C57 1.502(10)
C56 H56A 0.9700
C56 H56B 0.9700
C57 C58 1.499(10)
C57 H57A 0.9700
C57 H57B 0.9700
C58 C59 1.498(10)
C58 H58A 0.9700
C58 H58B 0.9700
C59 C60 1.499(10)
C59 H59A 0.9700
C59 H59B 0.9700
C60 H60A 0.9700
C60 H60B 0.9700
C61 C62 1.49(7)
C61 C66 1.54(7)
C61 S11 1.83(5)
C61 H61 0.9800
C62 C63 1.56(7)
C62 H62A 0.9700
C62 H62B 0.9700
C63 C64 1.57(7)
C63 H63A 0.9700
C63 H63B 0.9700
C64 C65 1.41(7)
C64 H64A 0.9700
C64 H64B 0.9700
C65 C66 1.50(7)
C65 H65A 0.9700
C65 H65B 0.9700
C66 H66A 0.9700
C66 H66B 0.9700
C67 C68 1.501(10)
C67 C72 1.504(10)
C67 S12 1.848(10)
C67 H67 0.9800
C68 C69 1.502(10)
C68 H68A 0.9700
C68 H68B 0.9700
C69 C70 1.501(10)
C69 H69A 0.9700
C69 H69B 0.9700
C70 C71 1.498(10)
C70 H70A 0.9700
C70 H70B 0.9700
C71 C72 1.502(10)
C71 H71A 0.9700
C71 H71B 0.9700
C72 H72A 0.9700
C72 H72B 0.9700
C73 C78 1.47(6)
C73 C74 1.49(6)
C73 S13 1.90(5)
C73 H73 0.9800
C74 C75 1.61(6)
C74 H74A 0.9700
C74 H74B 0.9700
C75 C76 1.51(6)
C75 H75A 0.9700
C75 H75B 0.9700
C76 C77 1.56(6)
C76 H76A 0.9700
C76 H76B 0.9700
C77 C78 1.49(6)
C77 H77A 0.9700
C77 H77B 0.9700
C78 H78A 0.9700
C78 H78B 0.9700
C79 C80 1.49(6)
C79 C84 1.54(6)
C79 S14 1.77(5)
C79 H79 0.9800
C80 C81 1.47(6)
C80 H80A 0.9700
C80 H80B 0.9700
C81 C82 1.55(7)
C81 H81A 0.9700
C81 H81B 0.9700
C82 C83 1.59(7)
C82 H82A 0.9700
C82 H82B 0.9700
C83 C84 1.51(7)
C83 H83A 0.9700
C83 H83B 0.9700
C84 H84A 0.9700
C84 H84B 0.9700
S2 C7 1.849(10)
S8 C43 1.851(10)
S9 C49 1.849(10)
C50 C49 1.500(10)
C50 C51 1.501(10)
C50 H50A 0.9700
C50 H50B 0.9700
C7 C12 1.499(10)
C7 C8 1.503(10)
C7 H7 0.9800
C44 C43 1.499(10)
C44 C45 1.500(10)
C44 H44A 0.9700
C44 H44B 0.9700
C49 C54 1.501(10)
C49 H49 0.9800
C48 C43 1.500(10)
C48 C47 1.502(10)
C48 H48A 0.9700
C48 H48B 0.9700
C43 H43 0.9800
C45 C46 1.500(10)
C45 H45A 0.9700
C45 H45B 0.9700
C51 C52 1.498(10)
C51 H51A 0.9700
C51 H51B 0.9700
C46 C47 1.502(10)
C46 H46A 0.9700
C46 H46B 0.9700
C52 C53 1.498(10)
C52 H52A 0.9700
C52 H52B 0.9700
C54 C53 1.502(10)
C54 H54A 0.9700
C54 H54B 0.9700
C47 H47A 0.9700
C47 H47B 0.9700
C53 H53A 0.9700
C53 H53B 0.9700
C9 C10 1.500(10)
C9 C8 1.503(10)
C9 H9A 0.9700
C9 H9B 0.9700
C12 C11 1.499(10)
C12 H12A 0.9700
C12 H12B 0.9700
C8 H8A 0.9700
C8 H8B 0.9700
C11 C10 1.499(10)
C11 H11A 0.9700
C11 H11B 0.9700
C10 H10A 0.9700
C10 H10B 0.9700
O4 H4D 0.8500
O4 H4E 0.8499
O3 H3C 0.8498
O3 H3D 0.8501
O1 H1A 0.8497
O1 H1C 0.8499
O2 H2C 0.8499
O2 H2D 0.8500

loop_
_platon_squeeze_void_nr
_platon_squeeze_void_average_x
_platon_squeeze_void_average_y
_platon_squeeze_void_average_z
_platon_squeeze_void_volume
_platon_squeeze_void_count_electrons
_platon_squeeze_void_content
1 0.570 0.044 0.102 25 16 ' '
2 0.430 0.044 0.398 25 22 ' '
3 0.750 0.250 0.500 341 258 ' '
4 0.250 0.250 1.000 341 256 ' '
5 0.358 0.052 0.246 7 7 ' '
6 0.642 0.052 0.254 7 3 ' '
7 0.828 0.089 0.678 8 3 ' '
8 0.172 0.089 0.822 8 7 ' '
9 0.070 0.456 0.602 25 18 ' '
10 0.930 0.456 0.898 25 23 ' '
11 0.328 0.411 0.178 8 4 ' '
12 0.672 0.411 0.322 8 7 ' '
13 0.858 0.448 0.746 7 8 ' '
14 0.142 0.448 0.754 7 4 ' '
15 0.070 0.544 0.102 25 16 ' '
16 0.930 0.544 0.398 25 22 ' '
17 0.250 0.750 0.500 341 258 ' '
18 0.750 0.750 1.000 341 256 ' '
19 0.858 0.552 0.246 7 7 ' '
20 0.142 0.552 0.254 7 3 ' '
21 0.328 0.589 0.678 8 3 ' '
22 0.672 0.589 0.822 8 7 ' '
23 0.570 0.956 0.602 25 18 ' '
24 0.430 0.956 0.898 25 23 ' '
25 0.828 0.911 0.178 8 4 ' '
26 0.172 0.911 0.322 8 7 ' '
27 0.358 0.948 0.746 7 8 ' '
28 0.642 0.948 0.754 7 4 ' '
